data_4069052
loop_
_publ_author_name
'Kameo, Hajime'
'Shima, Takanori'
'Nakajima, Yumiko'
'Suzuki, Hiroharu'

_publ_section_title
;
 Synthesis of Heterometallic Trinuclear Polyhydrido Clusters Containing
 Ruthenium and Osmium and Their Electronic and Structural Deviation from
 Homometallic Systems
;
_journal_issue 8
_journal_name_full Organometallics
_journal_page_first 2535
_journal_paper_doi 10.1021/om801222h
_journal_volume 28
_journal_year 2009
_chemical_formula_sum 'C59 H81 B O Os Ru2'
_chemical_formula_weight 1209.39
_chemical_name_systematic
; 
 ? 
;
_space_group_IT_number 2
_symmetry_cell_setting triclinic
_symmetry_space_group_name_Hall '-P 1'
_symmetry_space_group_name_H-M 'P -1'
_atom_sites_solution_hydrogens geom
_atom_sites_solution_primary direct
_atom_sites_solution_secondary difmap
_audit_creation_method SHELXL-97
_cell_angle_alpha 86.0110(10)
_cell_angle_beta 87.9720(13)
_cell_angle_gamma 88.6270(10)
_cell_formula_units_Z 2
_cell_length_a 10.5832(3)
_cell_length_b 14.6209(4)
_cell_length_c 17.4584(6)
_cell_measurement_reflns_used 26706
_cell_measurement_temperature 183(2)
_cell_measurement_theta_max 27.48
_cell_measurement_theta_min 3.08
_cell_volume 2692.58(14)
_computing_cell_refinement 'PROCESS-AUTO (T.Higashi, 1998)'
_computing_data_collection 'PROCESS-AUTO (T.Higashi, 1998)'
_computing_data_reduction 'PROCESS-AUTO (T.Higashi, 1998)'
_computing_molecular_graphics 'ORTEX (P.McArdle, 1995)'
_computing_publication_material SHELXL-97
_computing_structure_refinement 'SHELXL-97 (Sheldrick, 1997)'
_computing_structure_solution 'SHELXS-97 (Sheldrick, 1990)'
_diffrn_ambient_temperature 183(2)
_diffrn_detector_area_resol_mean 100
_diffrn_measured_fraction_theta_full 0.994
_diffrn_measured_fraction_theta_max 0.994
_diffrn_measurement_device_type 'Rigaku R-AXIS RAPID Imaging Plate'
_diffrn_measurement_method 'oscillation photograph'
_diffrn_radiation_monochromator graphite
_diffrn_radiation_source 'Rigaku Rotating Anode ultraX18'
_diffrn_radiation_type MoK\a
_diffrn_radiation_wavelength 0.71069
_diffrn_reflns_av_R_equivalents 0.0331
_diffrn_reflns_av_sigmaI/netI 0.0429
_diffrn_reflns_limit_h_max 13
_diffrn_reflns_limit_h_min -11
_diffrn_reflns_limit_k_max 18
_diffrn_reflns_limit_k_min -18
_diffrn_reflns_limit_l_max 22
_diffrn_reflns_limit_l_min -22
_diffrn_reflns_number 26706
_diffrn_reflns_theta_full 27.48
_diffrn_reflns_theta_max 27.48
_diffrn_reflns_theta_min 3.08
_exptl_absorpt_coefficient_mu 2.945
_exptl_absorpt_correction_T_max 0.7634
_exptl_absorpt_correction_T_min 0.4809
_exptl_absorpt_correction_type numerical
_exptl_absorpt_process_details 'ABSCOR (T.Higashi, 2001)'
_exptl_crystal_colour black
_exptl_crystal_density_diffrn 1.492
_exptl_crystal_density_meas ?
_exptl_crystal_density_method 'not measured'
_exptl_crystal_description block
_exptl_crystal_F_000 1224
_exptl_crystal_size_max 0.320
_exptl_crystal_size_mid 0.260
_exptl_crystal_size_min 0.110
_refine_diff_density_max 1.445
_refine_diff_density_min -0.541
_refine_diff_density_rms 0.092
_refine_ls_extinction_method none
_refine_ls_goodness_of_fit_ref 1.037
_refine_ls_hydrogen_treatment ref
_refine_ls_matrix_type full
_refine_ls_number_parameters 598
_refine_ls_number_reflns 12260
_refine_ls_number_restraints 1
_refine_ls_restrained_S_all 1.037
_refine_ls_R_factor_all 0.0381
_refine_ls_R_factor_gt 0.0303
_refine_ls_shift/su_max 0.002
_refine_ls_shift/su_mean 0.000
_refine_ls_structure_factor_coef Fsqd
_refine_ls_weighting_details 'calc w=1/[\s^2^(Fo^2^)+(0.0341P)^2^+1.7826P] where P=(Fo^2^+2Fc^2^)/3'
_refine_ls_weighting_scheme calc
_refine_ls_wR_factor_gt 0.0733
_refine_ls_wR_factor_ref 0.0768
_reflns_number_gt 10558
_reflns_number_total 12270
_reflns_threshold_expression >2sigma(I)
_cod_data_source_file om801222h_si_002.cif
_cod_data_source_block 7'-BPh4
_cod_depositor_comments
;
The following automatic conversions were performed:

'_symmetry_cell_setting' value 'Triclinic' changed to 'triclinic'
according to /home/saulius/struct/CIF-dictionaries/cif_core.dic
dictionary named 'cif_core.dic' version 2.4.2 from 2011-04-26.

Automatic conversion script
Id: cif_fix_values 1715 2011-07-08 13:25:40Z adriana 

The following automatic conversions were performed:

'_exptl_crystal_density_meas' value 'not measured' was changed to '?'
- the value is perceived as not measured.

Automatic conversion script
Id: cif_fix_values 3008 2015-01-20 13:52:24Z robertas 
;
_cod_original_sg_symbol_H-M P-1
_cod_database_code 4069052

loop_
_symmetry_equiv_pos_as_xyz
'x, y, z'
'-x, -y, -z'

loop_
_atom_site_label
_atom_site_type_symbol
_atom_site_fract_x
_atom_site_fract_y
_atom_site_fract_z
_atom_site_U_iso_or_equiv
_atom_site_adp_type
_atom_site_occupancy
_atom_site_symmetry_multiplicity
_atom_site_calc_flag
_atom_site_refinement_flags
_atom_site_disorder_assembly
_atom_site_disorder_group
Os1 Os 0.658200(14) 0.183401(9) 0.299030(8) 0.02565(5) Uani 0.60 1 d P A 1
Ru1 Ru 0.491601(19) 0.324744(12) 0.296256(12) 0.03050(6) Uani 0.60 1 d P A 1
Ru2 Ru 0.52280(2) 0.224379(14) 0.173421(12) 0.03135(6) Uani 0.60 1 d P A 1
Ru1A Ru 0.658200(14) 0.183401(9) 0.299030(8) 0.02565(5) Uani 0.25 1 d P A 2
RU2A Os 0.491601(19) 0.324744(12) 0.296256(12) 0.03050(6) Uani 0.25 1 d P A 2
OS1A Ru 0.52280(2) 0.224379(14) 0.173421(12) 0.03135(6) Uani 0.25 1 d P A 2
Ru2B Ru 0.658200(14) 0.183401(9) 0.299030(8) 0.02565(5) Uani 0.15 1 d P A 3
OS1B Ru 0.491601(19) 0.324744(12) 0.296256(12) 0.03050(6) Uani 0.15 1 d P A 3
RU1B Os 0.52280(2) 0.224379(14) 0.173421(12) 0.03135(6) Uani 0.15 1 d P A 3
B1 B 0.7912(4) 0.1969(3) 0.7365(2) 0.0385(8) Uani 1 1 d . . .
C11 C 0.3788(4) 0.1775(4) 0.0994(2) 0.0607(12) Uani 1 1 d . . .
C12 C 0.4150(4) 0.2663(3) 0.0715(2) 0.0578(11) Uani 1 1 d . A .
C13 C 0.5476(4) 0.2616(2) 0.05137(19) 0.0449(9) Uani 1 1 d . . .
C14 C 0.5885(4) 0.1666(2) 0.06316(18) 0.0392(8) Uani 1 1 d . A .
C15 C 0.4831(4) 0.1163(3) 0.09284(19) 0.0500(10) Uani 1 1 d . A .
C16 C 0.2472(5) 0.1480(6) 0.1269(3) 0.118(3) Uani 1 1 d . A .
H16A H 0.2527 0.1101 0.1753 0.177 Uiso 1 1 calc R . .
H16B H 0.2102 0.1124 0.0881 0.177 Uiso 1 1 calc R . .
H16C H 0.1938 0.2024 0.1350 0.177 Uiso 1 1 calc R . .
C17 C 0.3330(7) 0.3520(5) 0.0578(3) 0.111(3) Uani 1 1 d . . .
H17A H 0.3809 0.4060 0.0685 0.166 Uiso 1 1 calc R A .
H17B H 0.2575 0.3480 0.0919 0.166 Uiso 1 1 calc R . .
H17C H 0.3077 0.3575 0.0042 0.166 Uiso 1 1 calc R . .
C18 C 0.6265(6) 0.3381(3) 0.0146(3) 0.0767(15) Uani 1 1 d . A .
H18A H 0.6102 0.3458 -0.0404 0.115 Uiso 1 1 calc R . .
H18B H 0.7163 0.3232 0.0216 0.115 Uiso 1 1 calc R . .
H18C H 0.6043 0.3952 0.0387 0.115 Uiso 1 1 calc R . .
C19 C 0.7163(4) 0.1289(3) 0.0431(2) 0.0610(11) Uani 1 1 d . . .
H19A H 0.7307 0.0706 0.0730 0.092 Uiso 1 1 calc R A .
H19B H 0.7806 0.1725 0.0548 0.092 Uiso 1 1 calc R . .
H19C H 0.7219 0.1188 -0.0119 0.092 Uiso 1 1 calc R . .
C20 C 0.4820(6) 0.0137(3) 0.1104(3) 0.0846(19) Uani 1 1 d . . .
H20A H 0.5634 -0.0073 0.1311 0.127 Uiso 1 1 calc R A .
H20B H 0.4679 -0.0166 0.0631 0.127 Uiso 1 1 calc R . .
H20C H 0.4139 -0.0018 0.1483 0.127 Uiso 1 1 calc R . .
C1 C 0.4691(4) 0.3969(2) 0.4013(2) 0.0459(9) Uani 1 1 d . . .
C2 C 0.5111(4) 0.4609(2) 0.3399(2) 0.0448(9) Uani 1 1 d . A .
C3 C 0.4156(4) 0.4696(2) 0.2842(2) 0.0504(10) Uani 1 1 d . . .
C4 C 0.3156(4) 0.4113(3) 0.3091(3) 0.0557(11) Uani 1 1 d . A .
C5 C 0.3487(4) 0.3652(3) 0.3802(3) 0.0528(10) Uani 1 1 d . A .
C6 C 0.5325(6) 0.3753(3) 0.4757(3) 0.0745(15) Uani 1 1 d . A .
H6A H 0.5087 0.3140 0.4968 0.112 Uiso 1 1 calc R . .
H6B H 0.5058 0.4207 0.5121 0.112 Uiso 1 1 calc R . .
H6C H 0.6244 0.3771 0.4671 0.112 Uiso 1 1 calc R . .
C7 C 0.6309(5) 0.5139(3) 0.3389(4) 0.0782(16) Uani 1 1 d . . .
H7A H 0.6616 0.5266 0.2857 0.117 Uiso 1 1 calc R A .
H7B H 0.6951 0.4778 0.3676 0.117 Uiso 1 1 calc R . .
H7C H 0.6144 0.5718 0.3628 0.117 Uiso 1 1 calc R . .
C8 C 0.4166(7) 0.5344(3) 0.2137(3) 0.091(2) Uani 1 1 d . A .
H8A H 0.5040 0.5432 0.1946 0.137 Uiso 1 1 calc R . .
H8B H 0.3790 0.5936 0.2265 0.137 Uiso 1 1 calc R . .
H8C H 0.3676 0.5089 0.1740 0.137 Uiso 1 1 calc R . .
C9 C 0.1945(5) 0.4036(5) 0.2699(4) 0.104(2) Uani 1 1 d . . .
H9A H 0.2065 0.4227 0.2152 0.157 Uiso 1 1 calc R A .
H9B H 0.1299 0.4432 0.2931 0.157 Uiso 1 1 calc R . .
H9C H 0.1672 0.3399 0.2754 0.157 Uiso 1 1 calc R . .
C10 C 0.2652(6) 0.3002(4) 0.4289(4) 0.103(2) Uani 1 1 d . . .
H10A H 0.3179 0.2534 0.4561 0.155 Uiso 1 1 calc R A .
H10B H 0.2079 0.2706 0.3959 0.155 Uiso 1 1 calc R . .
H10C H 0.2157 0.3345 0.4663 0.155 Uiso 1 1 calc R . .
C21 C 0.7787(3) 0.0583(2) 0.29998(19) 0.0329(7) Uani 1 1 d . . .
C22 C 0.8587(3) 0.1358(2) 0.3020(2) 0.0370(7) Uani 1 1 d . A .
C23 C 0.8309(3) 0.1790(2) 0.3727(2) 0.0371(7) Uani 1 1 d . . .
C24 C 0.7327(3) 0.1299(2) 0.41339(18) 0.0321(7) Uani 1 1 d . A .
C25 C 0.6983(3) 0.0566(2) 0.36760(18) 0.0313(6) Uani 1 1 d . A .
C26 C 0.7876(4) -0.0130(2) 0.2431(2) 0.0484(9) Uani 1 1 d . A .
H26A H 0.8112 0.0156 0.1923 0.073 Uiso 1 1 calc R . .
H26B H 0.7055 -0.0422 0.2408 0.073 Uiso 1 1 calc R . .
H26C H 0.8518 -0.0593 0.2586 0.073 Uiso 1 1 calc R . .
C27 C 0.9621(4) 0.1617(3) 0.2444(2) 0.0548(10) Uani 1 1 d . . .
H27A H 0.9382 0.1457 0.1934 0.082 Uiso 1 1 calc R A .
H27B H 1.0403 0.1285 0.2586 0.082 Uiso 1 1 calc R . .
H27C H 0.9755 0.2279 0.2436 0.082 Uiso 1 1 calc R . .
C28 C 0.8974(4) 0.2596(3) 0.3998(3) 0.0559(11) Uani 1 1 d . A .
H28A H 0.9249 0.2997 0.3554 0.084 Uiso 1 1 calc R . .
H28B H 0.9712 0.2379 0.4288 0.084 Uiso 1 1 calc R . .
H28C H 0.8395 0.2937 0.4329 0.084 Uiso 1 1 calc R . .
C29 C 0.6806(4) 0.1458(3) 0.49222(19) 0.0450(8) Uani 1 1 d . . .
H29A H 0.5888 0.1380 0.4939 0.068 Uiso 1 1 calc R A .
H29B H 0.6994 0.2083 0.5047 0.068 Uiso 1 1 calc R . .
H29C H 0.7194 0.1016 0.5296 0.068 Uiso 1 1 calc R . .
C30 C 0.6057(3) -0.0174(2) 0.3923(2) 0.0430(8) Uani 1 1 d . . .
H30A H 0.5377 0.0080 0.4256 0.052 Uiso 1 1 calc R A .
H30B H 0.5665 -0.0394 0.3465 0.052 Uiso 1 1 calc R . .
C31 C 0.6718(6) -0.0960(4) 0.4354(4) 0.0409(13) Uani 0.60 1 d P A .
H31A H 0.6166 -0.1491 0.4404 0.061 Uiso 0.60 1 calc PR . .
H31B H 0.6918 -0.0782 0.4867 0.061 Uiso 0.60 1 calc PR . .
H31C H 0.7502 -0.1120 0.4074 0.061 Uiso 0.60 1 calc PR . .
C32 C 0.8127(3) 0.1069(2) 0.68495(18) 0.0365(7) Uani 1 1 d . . .
C33 C 0.9217(3) 0.0945(3) 0.6381(2) 0.0446(8) Uani 1 1 d . . .
H33 H 0.9826 0.1415 0.6335 0.054 Uiso 1 1 calc R . .
C34 C 1.0560(4) -0.0164(3) 0.4018(2) 0.0493(9) Uani 1 1 d . . .
H34 H 0.9806 -0.0108 0.4324 0.059 Uiso 1 1 calc R . .
C35 C 1.1424(4) 0.0531(3) 0.3973(2) 0.0522(10) Uani 1 1 d . . .
H35 H 1.1279 0.1060 0.4253 0.063 Uiso 1 1 calc R . .
C36 C 0.7490(4) -0.0443(2) 0.6488(2) 0.0454(9) Uani 1 1 d . . .
H36 H 0.6891 -0.0920 0.6532 0.054 Uiso 1 1 calc R . .
C37 C 0.7275(3) 0.0342(2) 0.68870(19) 0.0372(7) Uani 1 1 d . . .
H37 H 0.6523 0.0389 0.7197 0.045 Uiso 1 1 calc R . .
C38 C 0.3601(3) 0.7873(2) 0.24302(19) 0.0370(7) Uani 1 1 d . . .
C39 C 0.4509(4) -0.2188(2) 0.3004(2) 0.0439(8) Uani 1 1 d . . .
H39 H 0.4230 -0.2136 0.3523 0.053 Uiso 1 1 calc R . .
C40 C 0.5785(4) -0.2319(2) 0.2847(3) 0.0523(10) Uani 1 1 d . . .
H40 H 0.6357 -0.2370 0.3256 0.063 Uiso 1 1 calc R . .
C41 C 0.6239(4) -0.2376(2) 0.2095(3) 0.0564(11) Uani 1 1 d . . .
H41 H 0.7116 -0.2469 0.1985 0.068 Uiso 1 1 calc R . .
C42 C 0.5389(4) -0.2295(2) 0.1515(3) 0.0537(10) Uani 1 1 d . . .
H42 H 0.5680 -0.2315 0.0995 0.064 Uiso 1 1 calc R . .
C43 C 0.4102(4) -0.2183(2) 0.1688(2) 0.0443(8) Uani 1 1 d . . .
H43 H 0.3535 -0.2143 0.1276 0.053 Uiso 1 1 calc R . .
C44 C 0.1464(4) 0.7137(3) 0.3132(2) 0.0471(9) Uani 1 1 d . . .
C45 C 0.2132(4) 0.6515(2) 0.3619(2) 0.0503(9) Uani 1 1 d . . .
H45 H 0.3020 0.6575 0.3649 0.060 Uiso 1 1 calc R . .
C46 C 0.1537(5) 0.5805(3) 0.4064(3) 0.0659(13) Uani 1 1 d . . .
H46 H 0.2028 0.5403 0.4392 0.079 Uiso 1 1 calc R . .
C47 C 0.0268(6) 0.5680(4) 0.4034(3) 0.0851(18) Uani 1 1 d . . .
H47 H -0.0130 0.5198 0.4339 0.102 Uiso 1 1 calc R . .
C48 C 0.9567(6) 0.6276(4) 0.3547(3) 0.0895(19) Uani 1 1 d . . .
H48 H 0.8683 0.6198 0.3513 0.107 Uiso 1 1 calc R . .
C49 C 0.0155(5) 0.6982(3) 0.3111(3) 0.0693(13) Uani 1 1 d . . .
H49 H -0.0344 0.7379 0.2784 0.083 Uiso 1 1 calc R . .
C50 C 0.8698(4) 0.1779(3) -0.1839(2) 0.0472(9) Uani 1 1 d . . .
C51 C 0.8972(5) 0.2500(4) -0.1385(3) 0.0718(14) Uani 1 1 d . . .
H51 H 0.8654 0.3098 -0.1530 0.086 Uiso 1 1 calc R . .
C52 C 0.9691(6) 0.2374(5) -0.0733(3) 0.099(2) Uani 1 1 d . . .
H52 H 0.9872 0.2882 -0.0448 0.119 Uiso 1 1 calc R . .
C53 C 1.0140(5) 0.1505(6) -0.0502(3) 0.099(2) Uani 1 1 d . . .
H53 H 1.0646 0.1415 -0.0064 0.119 Uiso 1 1 calc R . .
C54 C 1.0154(5) -0.0765(5) 0.0916(3) 0.0831(18) Uani 1 1 d . . .
H54 H 0.9871 -0.0164 0.0753 0.100 Uiso 1 1 calc R . .
C55 C 1.0862(4) -0.0911(3) 0.1567(2) 0.0547(10) Uani 1 1 d . . .
H55 H 1.1059 -0.0397 0.1842 0.066 Uiso 1 1 calc R . .
H1 H 0.527(4) 0.219(3) 0.344(2) 0.059(12) Uiso 1 1 d . . .
H2 H 0.652(3) 0.294(2) 0.3118(18) 0.027(8) Uiso 1 1 d . . .
H3 H 0.553(4) 0.137(3) 0.246(2) 0.060(12) Uiso 1 1 d . . .
H4 H 0.691(3) 0.1988(18) 0.2014(16) 0.014(7) Uiso 1 1 d . . .
H5 H 0.401(4) 0.261(2) 0.236(2) 0.047(10) Uiso 1 1 d . . .
H6 H 0.550(4) 0.345(3) 0.194(2) 0.055(11) Uiso 1 1 d . . .
O1 O 0.9186(14) 0.3824(9) 0.1269(8) 0.141(4) Uiso 0.50 1 d P . .
C56 C 0.8579(11) 0.4276(8) 0.1849(7) 0.168(4) Uiso 1 1 d . . .
C57 C -0.0014(17) 0.5169(12) 0.1054(10) 0.251(7) Uiso 1 1 d . . .
O2 O 0.8798(15) 0.5447(10) 0.1556(9) 0.165(5) Uiso 0.50 1 d P . .
C58 C 0.796(2) 0.4981(14) 0.1279(12) 0.297(9) Uiso 1 1 d . . .
C59 C 0.0014(16) 0.4203(12) 0.1107(9) 0.217(6) Uiso 1 1 d . . .

loop_
_atom_site_aniso_label
_atom_site_aniso_U_11
_atom_site_aniso_U_22
_atom_site_aniso_U_33
_atom_site_aniso_U_23
_atom_site_aniso_U_13
_atom_site_aniso_U_12
Os1 0.02566(8) 0.02686(8) 0.02435(8) -0.00213(5) -0.00096(6) 0.00215(5)
Ru1 0.03140(11) 0.02722(10) 0.03270(11) -0.00347(7) 0.00149(8) 0.00314(7)
Ru2 0.03365(13) 0.03560(12) 0.02433(11) -0.00005(8) -0.00116(9) 0.00346(8)
Ru1A 0.02566(8) 0.02686(8) 0.02435(8) -0.00213(5) -0.00096(6) 0.00215(5)
RU2A 0.03140(11) 0.02722(10) 0.03270(11) -0.00347(7) 0.00149(8) 0.00314(7)
OS1A 0.03365(13) 0.03560(12) 0.02433(11) -0.00005(8) -0.00116(9) 0.00346(8)
Ru2B 0.02566(8) 0.02686(8) 0.02435(8) -0.00213(5) -0.00096(6) 0.00215(5)
OS1B 0.03140(11) 0.02722(10) 0.03270(11) -0.00347(7) 0.00149(8) 0.00314(7)
RU1B 0.03365(13) 0.03560(12) 0.02433(11) -0.00005(8) -0.00116(9) 0.00346(8)
B1 0.045(2) 0.041(2) 0.0291(19) 0.0015(15) -0.0061(17) -0.0091(16)
C11 0.047(3) 0.110(4) 0.0261(19) -0.004(2) -0.0083(17) -0.015(2)
C12 0.058(3) 0.086(3) 0.0284(19) 0.0007(19) -0.0109(18) 0.027(2)
C13 0.068(3) 0.0430(19) 0.0221(16) 0.0029(13) 0.0004(16) 0.0049(16)
C14 0.051(2) 0.0459(19) 0.0206(15) -0.0043(13) -0.0008(14) 0.0035(15)
C15 0.076(3) 0.055(2) 0.0198(16) -0.0023(14) -0.0055(17) -0.0202(19)
C16 0.057(4) 0.239(9) 0.060(4) -0.008(4) -0.015(3) -0.049(4)
C17 0.124(5) 0.150(6) 0.054(3) 0.000(3) -0.020(3) 0.094(5)
C18 0.130(5) 0.052(3) 0.046(3) 0.0076(19) 0.016(3) -0.017(3)
C19 0.068(3) 0.077(3) 0.038(2) -0.0111(19) 0.006(2) 0.024(2)
C20 0.157(6) 0.059(3) 0.040(2) -0.005(2) -0.010(3) -0.046(3)
C1 0.061(2) 0.0353(18) 0.042(2) -0.0103(15) 0.0040(18) 0.0136(15)
C2 0.046(2) 0.0306(17) 0.059(2) -0.0165(15) 0.0050(18) 0.0011(14)
C3 0.069(3) 0.0298(18) 0.051(2) -0.0035(15) -0.001(2) 0.0190(16)
C4 0.043(2) 0.052(2) 0.074(3) -0.024(2) -0.006(2) 0.0184(17)
C5 0.049(2) 0.041(2) 0.069(3) -0.0172(18) 0.023(2) -0.0018(16)
C6 0.116(4) 0.064(3) 0.045(3) -0.020(2) -0.016(3) 0.034(3)
C7 0.069(3) 0.057(3) 0.113(4) -0.035(3) 0.021(3) -0.024(2)
C8 0.170(6) 0.042(2) 0.059(3) 0.004(2) -0.005(3) 0.037(3)
C9 0.048(3) 0.131(5) 0.145(6) -0.083(5) -0.024(3) 0.030(3)
C10 0.109(5) 0.071(3) 0.128(5) -0.025(3) 0.071(4) -0.030(3)
C21 0.0310(17) 0.0333(16) 0.0342(17) -0.0031(12) -0.0036(13) 0.0060(12)
C22 0.0266(17) 0.0445(18) 0.0387(18) 0.0017(14) 0.0005(14) 0.0047(13)
C23 0.0312(18) 0.0387(17) 0.0416(19) -0.0019(14) -0.0078(15) 0.0016(13)
C24 0.0309(17) 0.0382(16) 0.0272(15) -0.0017(12) -0.0070(13) 0.0084(12)
C25 0.0317(17) 0.0276(15) 0.0343(17) -0.0007(12) -0.0048(13) 0.0038(11)
C26 0.054(2) 0.0426(19) 0.049(2) -0.0130(16) -0.0041(18) 0.0137(16)
C27 0.032(2) 0.074(3) 0.056(3) 0.006(2) 0.0087(18) 0.0015(17)
C28 0.045(2) 0.049(2) 0.076(3) -0.013(2) -0.014(2) -0.0074(16)
C29 0.052(2) 0.055(2) 0.0279(17) -0.0035(15) -0.0062(16) 0.0118(16)
C30 0.0367(19) 0.0377(18) 0.054(2) 0.0042(15) -0.0011(16) -0.0030(13)
C31 0.040(3) 0.037(3) 0.046(3) 0.002(2) -0.011(3) -0.005(2)
C32 0.0398(19) 0.0462(18) 0.0228(15) 0.0039(13) -0.0048(14) 0.0006(14)
C33 0.037(2) 0.061(2) 0.0360(19) 0.0012(16) -0.0074(16) -0.0021(16)
C34 0.039(2) 0.068(2) 0.040(2) -0.0013(18) -0.0020(17) 0.0137(17)
C35 0.054(3) 0.050(2) 0.052(2) -0.0074(17) -0.0026(19) 0.0162(17)
C36 0.050(2) 0.0393(18) 0.047(2) -0.0007(15) -0.0094(18) 0.0034(15)
C37 0.0398(19) 0.0391(17) 0.0326(17) -0.0015(13) -0.0034(14) 0.0025(13)
C38 0.052(2) 0.0252(15) 0.0350(17) -0.0030(12) -0.0064(15) -0.0040(13)
C39 0.051(2) 0.0385(18) 0.044(2) -0.0094(15) -0.0074(17) -0.0032(15)
C40 0.053(2) 0.042(2) 0.065(3) -0.0136(17) -0.018(2) 0.0043(16)
C41 0.051(2) 0.040(2) 0.079(3) -0.0156(19) 0.001(2) -0.0019(16)
C42 0.063(3) 0.041(2) 0.057(3) -0.0113(17) 0.012(2) -0.0011(17)
C43 0.060(2) 0.0357(18) 0.0380(19) -0.0040(14) -0.0023(17) -0.0039(15)
C44 0.061(3) 0.050(2) 0.0301(18) -0.0022(15) -0.0045(17) -0.0158(17)
C45 0.072(3) 0.042(2) 0.037(2) -0.0056(15) -0.0002(19) -0.0062(17)
C46 0.103(4) 0.048(2) 0.045(2) 0.0034(18) 0.005(2) -0.010(2)
C47 0.118(5) 0.082(4) 0.055(3) 0.008(3) 0.010(3) -0.048(3)
C48 0.084(4) 0.110(4) 0.074(4) 0.015(3) -0.010(3) -0.058(3)
C49 0.068(3) 0.080(3) 0.059(3) 0.013(2) -0.011(2) -0.033(2)
C50 0.040(2) 0.072(3) 0.0302(18) -0.0011(16) -0.0032(15) -0.0107(17)
C51 0.089(4) 0.085(3) 0.044(2) -0.005(2) -0.015(2) -0.039(3)
C52 0.102(5) 0.153(6) 0.047(3) -0.005(3) -0.022(3) -0.065(4)
C53 0.055(3) 0.200(7) 0.043(3) -0.004(4) -0.021(2) -0.006(4)
C54 0.060(3) 0.152(5) 0.035(2) 0.001(3) -0.006(2) 0.041(3)
C55 0.043(2) 0.089(3) 0.0309(19) -0.0010(19) -0.0019(16) 0.016(2)

loop_
_atom_type_symbol
_atom_type_description
_atom_type_scat_dispersion_real
_atom_type_scat_dispersion_imag
_atom_type_scat_source
C C 0.0033 0.0016 'International Tables Vol C Tables 4.2.6.8 and 6.1.1.4'
H H 0.0000 0.0000 'International Tables Vol C Tables 4.2.6.8 and 6.1.1.4'
B B 0.0013 0.0007 'International Tables Vol C Tables 4.2.6.8 and 6.1.1.4'
Os Os -1.2165 7.6030 'International Tables Vol C Tables 4.2.6.8 and 6.1.1.4'
Ru Ru -1.2594 0.8363 'International Tables Vol C Tables 4.2.6.8 and 6.1.1.4'
O O 0.0106 0.0060 'International Tables Vol C Tables 4.2.6.8 and 6.1.1.4'

loop_
_geom_angle_atom_site_label_1
_geom_angle_atom_site_label_2
_geom_angle_atom_site_label_3
_geom_angle
_geom_angle_site_symmetry_1
_geom_angle_site_symmetry_3
C25 Os1 C21 38.08(12) . .
C25 Os1 C22 63.18(12) . .
C21 Os1 C22 37.83(12) . .
C25 Os1 C24 37.93(11) . .
C21 Os1 C24 63.13(12) . .
C22 Os1 C24 62.36(12) . .
C25 Os1 C23 62.54(12) . .
C21 Os1 C23 62.84(12) . .
C22 Os1 C23 37.49(13) . .
C24 Os1 C23 36.55(12) . .
C25 Os1 Ru1 139.41(9) . .
C21 Os1 Ru1 174.21(8) . .
C22 Os1 Ru1 147.95(9) . .
C24 Os1 Ru1 118.29(8) . .
C23 Os1 Ru1 121.96(8) . .
C25 Os1 Ru2 133.61(8) . .
C21 Os1 Ru2 117.11(8) . .
C22 Os1 Ru2 126.88(9) . .
C24 Os1 Ru2 166.79(9) . .
C23 Os1 Ru2 156.56(9) . .
Ru1 Os1 Ru2 60.074(7) . .
C5 Ru1 C1 38.50(16) . .
C5 Ru1 C2 63.62(14) . .
C1 Ru1 C2 38.38(14) . .
C5 Ru1 C4 37.55(17) . .
C1 Ru1 C4 63.35(15) . .
C2 Ru1 C4 62.48(15) . .
C5 Ru1 C3 62.49(15) . .
C1 Ru1 C3 63.18(14) . .
C2 Ru1 C3 37.38(15) . .
C4 Ru1 C3 36.69(16) . .
C5 Ru1 Os1 131.26(12) . .
C1 Ru1 Os1 116.37(10) . .
C2 Ru1 Os1 128.80(10) . .
C4 Ru1 Os1 163.40(12) . .
C3 Ru1 Os1 159.72(12) . .
C5 Ru1 Ru2 141.43(11) . .
C1 Ru1 Ru2 175.72(9) . .
C2 Ru1 Ru2 145.37(11) . .
C4 Ru1 Ru2 119.30(11) . .
C3 Ru1 Ru2 121.03(10) . .
Os1 Ru1 Ru2 60.033(7) . .
C13 Ru2 C11 63.55(16) . .
C13 Ru2 C12 38.43(16) . .
C11 Ru2 C12 37.63(18) . .
C13 Ru2 C14 38.29(13) . .
C11 Ru2 C14 62.39(16) . .
C12 Ru2 C14 63.28(14) . .
C13 Ru2 C15 62.98(13) . .
C11 Ru2 C15 37.14(17) . .
C12 Ru2 C15 62.52(16) . .
C14 Ru2 C15 36.78(14) . .
C13 Ru2 Os1 140.85(11) . .
C11 Ru2 Os1 145.59(13) . .
C12 Ru2 Os1 176.61(13) . .
C14 Ru2 Os1 118.30(9) . .
C15 Ru2 Os1 120.66(10) . .
C13 Ru2 Ru1 132.55(9) . .
C11 Ru2 Ru1 128.49(13) . .
C12 Ru2 Ru1 117.72(11) . .
C14 Ru2 Ru1 165.14(10) . .
C15 Ru2 Ru1 158.04(11) . .
Os1 Ru2 Ru1 59.892(7) . .
C38 B1 C50 110.2(3) 2_666 1_556
C38 B1 C32 110.1(3) 2_666 .
C50 B1 C32 108.1(3) 1_556 .
C38 B1 C44 112.4(3) 2_666 2_666
C50 B1 C44 108.1(3) 1_556 2_666
C32 B1 C44 107.8(3) . 2_666
C12 C11 C15 109.2(4) . .
C12 C11 C16 126.9(5) . .
C15 C11 C16 123.7(5) . .
C12 C11 Ru2 71.4(2) . .
C15 C11 Ru2 73.7(2) . .
C16 C11 Ru2 124.7(3) . .
C11 C12 C13 107.3(4) . .
C11 C12 C17 128.8(5) . .
C13 C12 C17 123.7(5) . .
C11 C12 Ru2 71.0(2) . .
C13 C12 Ru2 70.0(2) . .
C17 C12 Ru2 127.8(3) . .
C12 C13 C14 107.4(3) . .
C12 C13 C18 126.6(4) . .
C14 C13 C18 125.5(4) . .
C12 C13 Ru2 71.6(2) . .
C14 C13 Ru2 73.35(18) . .
C18 C13 Ru2 126.7(3) . .
C15 C14 C13 107.5(3) . .
C15 C14 C19 126.7(4) . .
C13 C14 C19 125.7(4) . .
C15 C14 Ru2 71.9(2) . .
C13 C14 Ru2 68.36(19) . .
C19 C14 Ru2 127.8(3) . .
C11 C15 C14 108.4(3) . .
C11 C15 C20 126.2(4) . .
C14 C15 C20 125.3(5) . .
C11 C15 Ru2 69.2(2) . .
C14 C15 Ru2 71.36(19) . .
C20 C15 Ru2 127.6(3) . .
C5 C1 C2 106.4(3) . .
C5 C1 C6 126.9(4) . .
C2 C1 C6 126.4(4) . .
C5 C1 Ru1 70.3(2) . .
C2 C1 Ru1 71.4(2) . .
C6 C1 Ru1 127.8(3) . .
C3 C2 C1 108.2(3) . .
C3 C2 C7 126.7(4) . .
C1 C2 C7 124.9(4) . .
C3 C2 Ru1 73.20(19) . .
C1 C2 Ru1 70.24(19) . .
C7 C2 Ru1 125.8(3) . .
C4 C3 C2 108.4(4) . .
C4 C3 C8 125.6(5) . .
C2 C3 C8 125.9(4) . .
C4 C3 Ru1 71.4(2) . .
C2 C3 Ru1 69.42(18) . .
C8 C3 Ru1 128.1(3) . .
C3 C4 C5 108.0(4) . .
C3 C4 C9 125.8(5) . .
C5 C4 C9 126.2(5) . .
C3 C4 Ru1 71.9(2) . .
C5 C4 Ru1 68.5(2) . .
C9 C4 Ru1 127.6(3) . .
C4 C5 C1 108.8(4) . .
C4 C5 C10 125.4(5) . .
C1 C5 C10 125.6(5) . .
C4 C5 Ru1 73.9(2) . .
C1 C5 Ru1 71.2(2) . .
C10 C5 Ru1 125.2(3) . .
C25 C21 C22 107.1(3) . .
C25 C21 C26 126.2(3) . .
C22 C21 C26 126.4(3) . .
C25 C21 Os1 69.93(16) . .
C22 C21 Os1 71.59(17) . .
C26 C21 Os1 128.8(2) . .
C21 C22 C23 108.4(3) . .
C21 C22 C27 125.6(3) . .
C23 C22 C27 125.8(3) . .
C21 C22 Os1 70.59(18) . .
C23 C22 Os1 73.15(19) . .
C27 C22 Os1 126.7(2) . .
C24 C23 C22 108.1(3) . .
C24 C23 C28 125.9(3) . .
C22 C23 C28 126.0(3) . .
C24 C23 Os1 71.20(18) . .
C22 C23 Os1 69.36(18) . .
C28 C23 Os1 126.8(2) . .
C23 C24 C25 107.6(3) . .
C23 C24 C29 126.6(3) . .
C25 C24 C29 125.6(3) . .
C23 C24 Os1 72.25(18) . .
C25 C24 Os1 68.14(16) . .
C29 C24 Os1 128.6(2) . .
C21 C25 C24 108.8(3) . .
C21 C25 C30 125.4(3) . .
C24 C25 C30 125.3(3) . .
C21 C25 Os1 71.99(17) . .
C24 C25 Os1 73.93(17) . .
C30 C25 Os1 126.6(2) . .
C31 C30 C25 110.3(3) . .
C33 C32 C37 115.1(3) . .
C33 C32 B1 122.3(3) . .
C37 C32 B1 122.5(3) . .
C34 C33 C32 122.7(4) 2_756 .
C35 C34 C33 120.6(4) . 2_756
C34 C35 C36 118.8(4) . 2_756
C35 C36 C37 120.2(4) 2_756 .
C36 C37 C32 122.6(3) . .
C43 C38 C39 114.3(4) 1_565 1_565
C43 C38 B1 123.7(3) 1_565 2_666
C39 C38 B1 121.9(3) 1_565 2_666
C40 C39 C38 123.0(4) . 1_545
C39 C40 C41 120.5(4) . .
C42 C41 C40 118.4(4) . .
C41 C42 C43 120.1(4) . .
C38 C43 C42 123.6(4) 1_545 .
C45 C44 C49 114.9(4) . .
C45 C44 B1 124.9(4) . 2_666
C49 C44 B1 120.1(3) . 2_666
C44 C45 C46 122.3(4) . .
C47 C46 C45 121.2(5) . .
C46 C47 C48 118.4(4) . 1_455
C49 C48 C47 120.3(5) 1_655 1_655
C48 C49 C44 122.8(5) 1_455 .
C55 C50 C51 115.4(4) 2_755 .
C55 C50 B1 123.6(3) 2_755 1_554
C51 C50 B1 121.0(4) . 1_554
C52 C51 C50 122.6(5) . .
C53 C52 C51 119.7(6) . .
C52 C53 C54 119.6(5) . 2_755
C55 C54 C53 119.5(5) . 2_755
C54 C55 C50 123.1(5) . 2_755
C59 O1 C56 106.3(15) 1_655 .
O1 C56 C58 92.6(12) . .
O1 C56 O2 103.3(10) . .
C58 C56 O2 44.2(8) . .
O1 C56 C59 31.4(7) . 1_655
C58 C56 C59 87.9(11) . 1_655
O2 C56 C59 78.3(8) . 1_655
C59 C57 O2 105.1(15) . 1_455
C58 O2 C57 100.6(16) . 1_655
C58 O2 C56 57.9(12) . .
C57 O2 C56 89.4(10) 1_655 .
O2 C58 C56 77.9(15) . .
O1 C59 C57 121.2(18) 1_455 .
O1 C59 C56 42.3(10) 1_455 1_455
C57 C59 C56 86.8(12) . 1_455

loop_
_geom_bond_atom_site_label_1
_geom_bond_atom_site_label_2
_geom_bond_distance
_geom_bond_site_symmetry_2
Os1 C25 2.178(3) .
Os1 C21 2.205(3) .
Os1 C22 2.218(3) .
Os1 C24 2.255(3) .
Os1 C23 2.268(3) .
Os1 Ru1 2.6831(2) .
Os1 Ru2 2.6870(3) .
Ru1 C5 2.170(4) .
Ru1 C1 2.182(4) .
Ru1 C2 2.197(3) .
Ru1 C4 2.240(4) .
Ru1 C3 2.247(3) .
Ru1 Ru2 2.6881(3) .
Ru2 C13 2.170(3) .
Ru2 C11 2.185(4) .
Ru2 C12 2.191(4) .
Ru2 C14 2.237(3) .
Ru2 C15 2.244(4) .
B1 C38 1.643(6) 2_666
B1 C50 1.649(5) 1_556
B1 C32 1.652(5) .
B1 C44 1.655(5) 2_666
C11 C12 1.411(7) .
C11 C15 1.411(6) .
C11 C16 1.520(7) .
C12 C13 1.436(6) .
C12 C17 1.517(6) .
C13 C14 1.447(5) .
C13 C18 1.506(6) .
C14 C15 1.413(5) .
C14 C19 1.488(5) .
C15 C20 1.511(6) .
C1 C5 1.435(6) .
C1 C2 1.439(5) .
C1 C6 1.494(6) .
C2 C3 1.425(6) .
C2 C7 1.501(6) .
C3 C4 1.412(6) .
C3 C8 1.499(6) .
C4 C5 1.421(6) .
C4 C9 1.485(6) .
C5 C10 1.511(6) .
C21 C25 1.430(5) .
C21 C22 1.434(5) .
C21 C26 1.488(5) .
C22 C23 1.442(5) .
C22 C27 1.498(5) .
C23 C24 1.418(5) .
C23 C28 1.499(5) .
C24 C25 1.442(4) .
C24 C29 1.496(5) .
C25 C30 1.507(4) .
C30 C31 1.502(6) .
C32 C33 1.405(5) .
C32 C37 1.407(5) .
C33 C34 1.390(5) 2_756
C34 C35 1.380(6) .
C34 C33 1.390(5) 2_756
C35 C36 1.389(6) 2_756
C36 C35 1.389(6) 2_756
C36 C37 1.394(5) .
C38 C43 1.390(5) 1_565
C38 C39 1.410(5) 1_565
C38 B1 1.643(6) 2_666
C39 C40 1.379(6) .
C39 C38 1.410(5) 1_545
C40 C41 1.389(6) .
C41 C42 1.377(6) .
C42 C43 1.393(6) .
C43 C38 1.390(5) 1_545
C44 C45 1.397(5) .
C44 C49 1.411(6) .
C44 B1 1.655(5) 2_666
C45 C46 1.400(6) .
C46 C47 1.363(8) .
C47 C48 1.395(8) 1_455
C48 C49 1.385(6) 1_655
C48 C47 1.395(8) 1_655
C49 C48 1.385(6) 1_455
C50 C55 1.398(6) 2_755
C50 C51 1.404(6) .
C50 B1 1.649(5) 1_554
C51 C52 1.390(7) .
C52 C53 1.384(9) .
C53 C54 1.388(9) 2_755
C54 C55 1.386(6) .
C54 C53 1.388(9) 2_755
C55 C50 1.398(6) 2_755
O1 C59 1.068(17) 1_655
O1 C56 1.379(15) .
C56 C58 1.53(2) .
C56 O2 1.771(18) .
C56 C59 1.967(19) 1_655
C57 C59 1.409(18) .
C57 O2 1.57(2) 1_455
O2 C58 1.26(2) .
O2 C57 1.57(2) 1_655
C59 O1 1.068(17) 1_455
C59 C56 1.967(19) 1_455

loop_
_geom_torsion_atom_site_label_1
_geom_torsion_atom_site_label_2
_geom_torsion_atom_site_label_3
_geom_torsion_atom_site_label_4
_geom_torsion
_geom_torsion_site_symmetry_1
_geom_torsion_site_symmetry_4
C25 Os1 Ru1 C5 10.5(2) . .
C21 Os1 Ru1 C5 71.7(9) . .
C22 Os1 Ru1 C5 -113.3(2) . .
C24 Os1 Ru1 C5 -30.99(18) . .
C23 Os1 Ru1 C5 -73.30(18) . .
Ru2 Os1 Ru1 C5 134.00(15) . .
C25 Os1 Ru1 C1 53.90(18) . .
C21 Os1 Ru1 C1 115.1(9) . .
C22 Os1 Ru1 C1 -70.0(2) . .
C24 Os1 Ru1 C1 12.37(16) . .
C23 Os1 Ru1 C1 -29.95(16) . .
Ru2 Os1 Ru1 C1 177.36(12) . .
C25 Os1 Ru1 C2 97.50(19) . .
C21 Os1 Ru1 C2 158.7(9) . .
C22 Os1 Ru1 C2 -26.4(2) . .
C24 Os1 Ru1 C2 55.97(17) . .
C23 Os1 Ru1 C2 13.66(18) . .
Ru2 Os1 Ru1 C2 -139.04(14) . .
C25 Os1 Ru1 C4 -31.0(4) . .
C21 Os1 Ru1 C4 30.2(9) . .
C22 Os1 Ru1 C4 -154.9(4) . .
C24 Os1 Ru1 C4 -72.5(4) . .
C23 Os1 Ru1 C4 -114.8(4) . .
Ru2 Os1 Ru1 C4 92.5(4) . .
C25 Os1 Ru1 C3 137.5(3) . .
C21 Os1 Ru1 C3 -161.3(9) . .
C22 Os1 Ru1 C3 13.7(3) . .
C24 Os1 Ru1 C3 96.0(3) . .
C23 Os1 Ru1 C3 53.7(3) . .
Ru2 Os1 Ru1 C3 -99.0(3) . .
C25 Os1 Ru1 Ru2 -123.46(13) . .
C21 Os1 Ru1 Ru2 -62.3(9) . .
C22 Os1 Ru1 Ru2 112.67(17) . .
C24 Os1 Ru1 Ru2 -164.99(10) . .
C23 Os1 Ru1 Ru2 152.70(11) . .
C25 Os1 Ru2 C13 -106.85(19) . .
C21 Os1 Ru2 C13 -64.04(18) . .
C22 Os1 Ru2 C13 -20.53(19) . .
C24 Os1 Ru2 C13 -151.7(4) . .
C23 Os1 Ru2 C13 19.7(3) . .
Ru1 Os1 Ru2 C13 121.72(15) . .
C25 Os1 Ru2 C11 16.2(3) . .
C21 Os1 Ru2 C11 59.0(2) . .
C22 Os1 Ru2 C11 102.5(3) . .
C24 Os1 Ru2 C11 -28.7(4) . .
C23 Os1 Ru2 C11 142.8(3) . .
Ru1 Os1 Ru2 C11 -115.3(2) . .
C25 Os1 Ru2 C12 177(2) . .
C21 Os1 Ru2 C12 -140(2) . .
C22 Os1 Ru2 C12 -96(2) . .
C24 Os1 Ru2 C12 132(2) . .
C23 Os1 Ru2 C12 -56(2) . .
Ru1 Os1 Ru2 C12 46(2) . .
C25 Os1 Ru2 C14 -65.48(16) . .
C21 Os1 Ru2 C14 -22.67(14) . .
C22 Os1 Ru2 C14 20.84(15) . .
C24 Os1 Ru2 C14 -110.3(4) . .
C23 Os1 Ru2 C14 61.1(2) . .
Ru1 Os1 Ru2 C14 163.09(11) . .
C25 Os1 Ru2 C15 -23.07(17) . .
C21 Os1 Ru2 C15 19.74(16) . .
C22 Os1 Ru2 C15 63.25(17) . .
C24 Os1 Ru2 C15 -67.9(4) . .
C23 Os1 Ru2 C15 103.5(2) . .
Ru1 Os1 Ru2 C15 -154.50(13) . .
C25 Os1 Ru2 Ru1 131.43(12) . .
C21 Os1 Ru2 Ru1 174.24(10) . .
C22 Os1 Ru2 Ru1 -142.25(11) . .
C24 Os1 Ru2 Ru1 86.6(3) . .
C23 Os1 Ru2 Ru1 -102.0(2) . .
C5 Ru1 Ru2 C13 106.9(2) . .
C1 Ru1 Ru2 C13 -166.8(15) . .
C2 Ru1 Ru2 C13 -17.2(2) . .
C4 Ru1 Ru2 C13 65.9(2) . .
C3 Ru1 Ru2 C13 23.2(2) . .
Os1 Ru1 Ru2 C13 -133.21(15) . .
C5 Ru1 Ru2 C11 19.4(2) . .
C1 Ru1 Ru2 C11 105.7(15) . .
C2 Ru1 Ru2 C11 -104.8(2) . .
C4 Ru1 Ru2 C11 -21.7(2) . .
C3 Ru1 Ru2 C11 -64.3(2) . .
Os1 Ru1 Ru2 C11 139.23(16) . .
C5 Ru1 Ru2 C12 62.9(2) . .
C1 Ru1 Ru2 C12 149.2(15) . .
C2 Ru1 Ru2 C12 -61.3(2) . .
C4 Ru1 Ru2 C12 21.8(2) . .
C3 Ru1 Ru2 C12 -20.8(2) . .
Os1 Ru1 Ru2 C12 -177.25(15) . .
C5 Ru1 Ru2 C14 152.9(4) . .
C1 Ru1 Ru2 C14 -120.8(15) . .
C2 Ru1 Ru2 C14 28.7(4) . .
C4 Ru1 Ru2 C14 111.9(4) . .
C3 Ru1 Ru2 C14 69.2(4) . .
Os1 Ru1 Ru2 C14 -87.2(3) . .
C5 Ru1 Ru2 C15 -21.9(3) . .
C1 Ru1 Ru2 C15 64.4(15) . .
C2 Ru1 Ru2 C15 -146.1(3) . .
C4 Ru1 Ru2 C15 -63.0(3) . .
C3 Ru1 Ru2 C15 -105.6(3) . .
Os1 Ru1 Ru2 C15 97.9(3) . .
C5 Ru1 Ru2 Os1 -119.87(19) . .
C1 Ru1 Ru2 Os1 -33.6(15) . .
C2 Ru1 Ru2 Os1 115.98(18) . .
C4 Ru1 Ru2 Os1 -160.90(14) . .
C3 Ru1 Ru2 Os1 156.45(14) . .
C13 Ru2 C11 C12 -38.0(2) . .
C14 Ru2 C11 C12 -81.2(3) . .
C15 Ru2 C11 C12 -117.4(3) . .
Os1 Ru2 C11 C12 178.21(18) . .
Ru1 Ru2 C11 C12 86.7(3) . .
C13 Ru2 C11 C15 79.4(2) . .
C12 Ru2 C11 C15 117.4(3) . .
C14 Ru2 C11 C15 36.2(2) . .
Os1 Ru2 C11 C15 -64.3(3) . .
Ru1 Ru2 C11 C15 -155.88(17) . .
C13 Ru2 C11 C16 -160.5(6) . .
C12 Ru2 C11 C16 -122.5(6) . .
C14 Ru2 C11 C16 156.3(6) . .
C15 Ru2 C11 C16 120.0(6) . .
Os1 Ru2 C11 C16 55.7(6) . .
Ru1 Ru2 C11 C16 -35.8(6) . .
C15 C11 C12 C13 -3.5(4) . .
C16 C11 C12 C13 -179.2(4) . .
Ru2 C11 C12 C13 60.9(3) . .
C15 C11 C12 C17 171.9(4) . .
C16 C11 C12 C17 -3.8(7) . .
Ru2 C11 C12 C17 -123.7(5) . .
C15 C11 C12 Ru2 -64.4(3) . .
C16 C11 C12 Ru2 119.9(4) . .
C13 Ru2 C12 C11 117.5(4) . .
C14 Ru2 C12 C11 78.7(3) . .
C15 Ru2 C12 C11 37.2(3) . .
Os1 Ru2 C12 C11 -162.6(18) . .
Ru1 Ru2 C12 C11 -118.0(2) . .
C11 Ru2 C12 C13 -117.5(4) . .
C14 Ru2 C12 C13 -38.8(2) . .
C15 Ru2 C12 C13 -80.3(2) . .
Os1 Ru2 C12 C13 80(2) . .
Ru1 Ru2 C12 C13 124.5(2) . .
C13 Ru2 C12 C17 -117.7(6) . .
C11 Ru2 C12 C17 124.8(6) . .
C14 Ru2 C12 C17 -156.5(6) . .
C15 Ru2 C12 C17 162.0(6) . .
Os1 Ru2 C12 C17 -38(2) . .
Ru1 Ru2 C12 C17 6.8(6) . .
C11 C12 C13 C14 3.6(4) . .
C17 C12 C13 C14 -172.1(4) . .
Ru2 C12 C13 C14 65.1(2) . .
C11 C12 C13 C18 176.0(4) . .
C17 C12 C13 C18 0.3(7) . .
Ru2 C12 C13 C18 -122.5(4) . .
C11 C12 C13 Ru2 -61.5(3) . .
C17 C12 C13 Ru2 122.8(4) . .
C11 Ru2 C13 C12 37.2(3) . .
C14 Ru2 C13 C12 115.4(3) . .
C15 Ru2 C13 C12 79.0(3) . .
Os1 Ru2 C13 C12 -174.7(2) . .
Ru1 Ru2 C13 C12 -81.9(3) . .
C11 Ru2 C13 C14 -78.2(3) . .
C12 Ru2 C13 C14 -115.4(3) . .
C15 Ru2 C13 C14 -36.4(2) . .
Os1 Ru2 C13 C14 69.9(3) . .
Ru1 Ru2 C13 C14 162.69(16) . .
C11 Ru2 C13 C18 159.6(4) . .
C12 Ru2 C13 C18 122.3(5) . .
C14 Ru2 C13 C18 -122.3(5) . .
C15 Ru2 C13 C18 -158.6(4) . .
Os1 Ru2 C13 C18 -52.4(4) . .
Ru1 Ru2 C13 C18 40.4(4) . .
C12 C13 C14 C15 -2.3(4) . .
C18 C13 C14 C15 -174.8(4) . .
Ru2 C13 C14 C15 61.6(2) . .
C12 C13 C14 C19 174.4(3) . .
C18 C13 C14 C19 1.8(6) . .
Ru2 C13 C14 C19 -121.7(4) . .
C12 C13 C14 Ru2 -63.9(2) . .
C18 C13 C14 Ru2 123.6(4) . .
C13 Ru2 C14 C15 -118.0(3) . .
C11 Ru2 C14 C15 -36.6(2) . .
C12 Ru2 C14 C15 -79.1(3) . .
Os1 Ru2 C14 C15 104.3(2) . .
Ru1 Ru2 C14 C15 -176.8(3) . .
C11 Ru2 C14 C13 81.4(3) . .
C12 Ru2 C14 C13 39.0(2) . .
C15 Ru2 C14 C13 118.0(3) . .
Os1 Ru2 C14 C13 -137.7(2) . .
Ru1 Ru2 C14 C13 -58.7(4) . .
C13 Ru2 C14 C19 119.2(4) . .
C11 Ru2 C14 C19 -159.4(4) . .
C12 Ru2 C14 C19 158.1(4) . .
C15 Ru2 C14 C19 -122.8(4) . .
Os1 Ru2 C14 C19 -18.5(4) . .
Ru1 Ru2 C14 C19 60.4(5) . .
C12 C11 C15 C14 2.1(4) . .
C16 C11 C15 C14 178.0(4) . .
Ru2 C11 C15 C14 -60.9(2) . .
C12 C11 C15 C20 -174.9(4) . .
C16 C11 C15 C20 0.9(6) . .
Ru2 C11 C15 C20 122.1(4) . .
C12 C11 C15 Ru2 63.0(3) . .
C16 C11 C15 Ru2 -121.2(4) . .
C13 C14 C15 C11 0.2(4) . .
C19 C14 C15 C11 -176.5(3) . .
Ru2 C14 C15 C11 59.5(3) . .
C13 C14 C15 C20 177.2(3) . .
C19 C14 C15 C20 0.6(6) . .
Ru2 C14 C15 C20 -123.4(4) . .
C13 C14 C15 Ru2 -59.3(2) . .
C19 C14 C15 Ru2 124.0(4) . .
C13 Ru2 C15 C11 -81.1(3) . .
C12 Ru2 C15 C11 -37.6(2) . .
C14 Ru2 C15 C11 -119.0(3) . .
Os1 Ru2 C15 C11 143.7(2) . .
Ru1 Ru2 C15 C11 58.8(4) . .
C13 Ru2 C15 C14 37.9(2) . .
C11 Ru2 C15 C14 119.0(3) . .
C12 Ru2 C15 C14 81.3(2) . .
Os1 Ru2 C15 C14 -97.3(2) . .
Ru1 Ru2 C15 C14 177.78(19) . .
C13 Ru2 C15 C20 158.6(5) . .
C11 Ru2 C15 C20 -120.3(5) . .
C12 Ru2 C15 C20 -158.0(5) . .
C14 Ru2 C15 C20 120.7(6) . .
Os1 Ru2 C15 C20 23.4(5) . .
Ru1 Ru2 C15 C20 -61.5(6) . .
C2 Ru1 C1 C5 116.0(3) . .
C4 Ru1 C1 C5 37.4(2) . .
C3 Ru1 C1 C5 78.7(3) . .
Os1 Ru1 C1 C5 -124.0(2) . .
Ru2 Ru1 C1 C5 -91.7(15) . .
C5 Ru1 C1 C2 -116.0(3) . .
C4 Ru1 C1 C2 -78.5(2) . .
C3 Ru1 C1 C2 -37.3(2) . .
Os1 Ru1 C1 C2 120.03(19) . .
Ru2 Ru1 C1 C2 152.4(14) . .
C5 Ru1 C1 C6 122.0(5) . .
C2 Ru1 C1 C6 -122.1(5) . .
C4 Ru1 C1 C6 159.4(5) . .
C3 Ru1 C1 C6 -159.3(5) . .
Os1 Ru1 C1 C6 -2.0(5) . .
Ru2 Ru1 C1 C6 30.3(18) . .
C5 C1 C2 C3 1.8(4) . .
C6 C1 C2 C3 -172.5(3) . .
Ru1 C1 C2 C3 63.8(2) . .
C5 C1 C2 C7 177.6(4) . .
C6 C1 C2 C7 3.3(6) . .
Ru1 C1 C2 C7 -120.4(4) . .
C5 C1 C2 Ru1 -61.9(2) . .
C6 C1 C2 Ru1 123.7(4) . .
C5 Ru1 C2 C3 -78.5(3) . .
C1 Ru1 C2 C3 -117.1(3) . .
C4 Ru1 C2 C3 -36.1(2) . .
Os1 Ru1 C2 C3 158.5(2) . .
Ru2 Ru1 C2 C3 66.4(3) . .
C5 Ru1 C2 C1 38.7(2) . .
C4 Ru1 C2 C1 81.0(3) . .
C3 Ru1 C2 C1 117.1(3) . .
Os1 Ru1 C2 C1 -84.4(2) . .
Ru2 Ru1 C2 C1 -176.51(17) . .
C5 Ru1 C2 C7 158.1(5) . .
C1 Ru1 C2 C7 119.4(5) . .
C4 Ru1 C2 C7 -159.6(5) . .
C3 Ru1 C2 C7 -123.5(5) . .
Os1 Ru1 C2 C7 35.0(5) . .
Ru2 Ru1 C2 C7 -57.1(5) . .
C1 C2 C3 C4 -0.9(4) . .
C7 C2 C3 C4 -176.5(4) . .
Ru1 C2 C3 C4 61.0(3) . .
C1 C2 C3 C8 175.3(4) . .
C7 C2 C3 C8 -0.4(6) . .
Ru1 C2 C3 C8 -122.8(4) . .
C1 C2 C3 Ru1 -61.9(2) . .
C7 C2 C3 Ru1 122.4(4) . .
C5 Ru1 C3 C4 -37.1(3) . .
C1 Ru1 C3 C4 -80.6(3) . .
C2 Ru1 C3 C4 -118.9(4) . .
Os1 Ru1 C3 C4 -174.5(2) . .
Ru2 Ru1 C3 C4 98.5(2) . .
C5 Ru1 C3 C2 81.7(3) . .
C1 Ru1 C3 C2 38.3(2) . .
C4 Ru1 C3 C2 118.9(4) . .
Os1 Ru1 C3 C2 -55.7(4) . .
Ru2 Ru1 C3 C2 -142.6(2) . .
C5 Ru1 C3 C8 -158.2(5) . .
C1 Ru1 C3 C8 158.3(5) . .
C2 Ru1 C3 C8 120.0(6) . .
C4 Ru1 C3 C8 -121.1(6) . .
Os1 Ru1 C3 C8 64.4(6) . .
Ru2 Ru1 C3 C8 -22.5(5) . .
C2 C3 C4 C5 -0.5(4) . .
C8 C3 C4 C5 -176.7(4) . .
Ru1 C3 C4 C5 59.3(3) . .
C2 C3 C4 C9 176.5(4) . .
C8 C3 C4 C9 0.3(6) . .
Ru1 C3 C4 C9 -123.8(4) . .
C2 C3 C4 Ru1 -59.8(2) . .
C8 C3 C4 Ru1 124.0(4) . .
C5 Ru1 C4 C3 118.5(3) . .
C1 Ru1 C4 C3 80.1(3) . .
C2 Ru1 C4 C3 36.8(2) . .
Os1 Ru1 C4 C3 173.4(3) . .
Ru2 Ru1 C4 C3 -103.7(2) . .
C1 Ru1 C4 C5 -38.4(2) . .
C2 Ru1 C4 C5 -81.7(3) . .
C3 Ru1 C4 C5 -118.5(3) . .
Os1 Ru1 C4 C5 54.9(5) . .
Ru2 Ru1 C4 C5 137.8(2) . .
C5 Ru1 C4 C9 -119.9(6) . .
C1 Ru1 C4 C9 -158.2(6) . .
C2 Ru1 C4 C9 158.4(6) . .
C3 Ru1 C4 C9 121.6(7) . .
Os1 Ru1 C4 C9 -65.0(8) . .
Ru2 Ru1 C4 C9 18.0(6) . .
C3 C4 C5 C1 1.7(4) . .
C9 C4 C5 C1 -175.3(4) . .
Ru1 C4 C5 C1 63.1(3) . .
C3 C4 C5 C10 176.5(4) . .
C9 C4 C5 C10 -0.4(7) . .
Ru1 C4 C5 C10 -122.0(4) . .
C3 C4 C5 Ru1 -61.4(3) . .
C9 C4 C5 Ru1 121.6(4) . .
C2 C1 C5 C4 -2.2(4) . .
C6 C1 C5 C4 172.2(3) . .
Ru1 C1 C5 C4 -64.8(3) . .
C2 C1 C5 C10 -177.0(4) . .
C6 C1 C5 C10 -2.7(6) . .
Ru1 C1 C5 C10 120.3(4) . .
C2 C1 C5 Ru1 62.7(2) . .
C6 C1 C5 Ru1 -123.0(4) . .
C1 Ru1 C5 C4 116.9(3) . .
C2 Ru1 C5 C4 78.4(3) . .
C3 Ru1 C5 C4 36.3(2) . .
Os1 Ru1 C5 C4 -161.90(19) . .
Ru2 Ru1 C5 C4 -69.9(3) . .
C2 Ru1 C5 C1 -38.5(2) . .
C4 Ru1 C5 C1 -116.9(3) . .
C3 Ru1 C5 C1 -80.7(2) . .
Os1 Ru1 C5 C1 81.2(2) . .
Ru2 Ru1 C5 C1 173.13(15) . .
C1 Ru1 C5 C10 -120.8(6) . .
C2 Ru1 C5 C10 -159.3(5) . .
C4 Ru1 C5 C10 122.3(6) . .
C3 Ru1 C5 C10 158.6(5) . .
Os1 Ru1 C5 C10 -39.6(5) . .
Ru2 Ru1 C5 C10 52.3(6) . .
C22 Os1 C21 C25 116.8(3) . .
C24 Os1 C21 C25 38.09(18) . .
C23 Os1 C21 C25 79.3(2) . .
Ru1 Os1 C21 C25 -67.6(9) . .
Ru2 Os1 C21 C25 -127.09(16) . .
C25 Os1 C21 C22 -116.8(3) . .
C24 Os1 C21 C22 -78.7(2) . .
C23 Os1 C21 C22 -37.50(19) . .
Ru1 Os1 C21 C22 175.6(8) . .
Ru2 Os1 C21 C22 116.11(18) . .
C25 Os1 C21 C26 120.8(4) . .
C22 Os1 C21 C26 -122.4(4) . .
C24 Os1 C21 C26 158.9(4) . .
C23 Os1 C21 C26 -159.9(4) . .
Ru1 Os1 C21 C26 53.3(10) . .
Ru2 Os1 C21 C26 -6.3(3) . .
C25 C21 C22 C23 2.6(3) . .
C26 C21 C22 C23 -171.1(3) . .
Os1 C21 C22 C23 63.8(2) . .
C25 C21 C22 C27 177.0(3) . .
C26 C21 C22 C27 3.3(5) . .
Os1 C21 C22 C27 -121.8(3) . .
C25 C21 C22 Os1 -61.3(2) . .
C26 C21 C22 Os1 125.1(3) . .
C25 Os1 C22 C21 38.09(19) . .
C24 Os1 C22 C21 81.0(2) . .
C23 Os1 C22 C21 117.1(3) . .
Ru1 Os1 C22 C21 -179.17(14) . .
Ru2 Os1 C22 C21 -87.85(19) . .
C25 Os1 C22 C23 -79.0(2) . .
C21 Os1 C22 C23 -117.1(3) . .
C24 Os1 C22 C23 -36.18(18) . .
Ru1 Os1 C22 C23 63.7(3) . .
Ru2 Os1 C22 C23 155.01(15) . .
C25 Os1 C22 C27 158.5(4) . .
C21 Os1 C22 C27 120.5(4) . .
C24 Os1 C22 C27 -158.6(4) . .
C23 Os1 C22 C27 -122.4(4) . .
Ru1 Os1 C22 C27 -58.7(4) . .
Ru2 Os1 C22 C27 32.6(4) . .
C21 C22 C23 C24 -1.2(4) . .
C27 C22 C23 C24 -175.6(3) . .
Os1 C22 C23 C24 61.0(2) . .
C21 C22 C23 C28 176.7(3) . .
C27 C22 C23 C28 2.3(5) . .
Os1 C22 C23 C28 -121.1(3) . .
C21 C22 C23 Os1 -62.2(2) . .
C27 C22 C23 Os1 123.4(3) . .
C25 Os1 C23 C24 -37.67(18) . .
C21 Os1 C23 C24 -80.7(2) . .
C22 Os1 C23 C24 -118.6(3) . .
Ru1 Os1 C23 C24 95.52(18) . .
Ru2 Os1 C23 C24 -176.72(16) . .
C25 Os1 C23 C22 80.9(2) . .
C21 Os1 C23 C22 37.84(19) . .
C24 Os1 C23 C22 118.6(3) . .
Ru1 Os1 C23 C22 -145.89(16) . .
Ru2 Os1 C23 C22 -58.1(3) . .
C25 Os1 C23 C28 -158.9(4) . .
C21 Os1 C23 C28 158.0(4) . .
C22 Os1 C23 C28 120.2(4) . .
C24 Os1 C23 C28 -121.3(4) . .
Ru1 Os1 C23 C28 -25.7(4) . .
Ru2 Os1 C23 C28 62.0(5) . .
C22 C23 C24 C25 -0.6(3) . .
C28 C23 C24 C25 -178.5(3) . .
Os1 C23 C24 C25 59.2(2) . .
C22 C23 C24 C29 174.9(3) . .
C28 C23 C24 C29 -3.0(5) . .
Os1 C23 C24 C29 -125.3(3) . .
C22 C23 C24 Os1 -59.8(2) . .
C28 C23 C24 Os1 122.3(3) . .
C25 Os1 C24 C23 118.1(3) . .
C21 Os1 C24 C23 79.9(2) . .
C22 Os1 C24 C23 37.10(19) . .
Ru1 Os1 C24 C23 -106.47(18) . .
Ru2 Os1 C24 C23 174.3(3) . .
C21 Os1 C24 C25 -38.24(19) . .
C22 Os1 C24 C25 -81.0(2) . .
C23 Os1 C24 C25 -118.1(3) . .
Ru1 Os1 C24 C25 135.42(16) . .
Ru2 Os1 C24 C25 56.2(4) . .
C25 Os1 C24 C29 -118.8(4) . .
C21 Os1 C24 C29 -157.0(4) . .
C22 Os1 C24 C29 160.2(4) . .
C23 Os1 C24 C29 123.1(4) . .
Ru1 Os1 C24 C29 16.6(3) . .
Ru2 Os1 C24 C29 -62.6(5) . .
C22 C21 C25 C24 -2.9(3) . .
C26 C21 C25 C24 170.7(3) . .
Os1 C21 C25 C24 -65.3(2) . .
C22 C21 C25 C30 -175.1(3) . .
C26 C21 C25 C30 -1.4(5) . .
Os1 C21 C25 C30 122.6(3) . .
C22 C21 C25 Os1 62.4(2) . .
C26 C21 C25 Os1 -124.0(3) . .
C23 C24 C25 C21 2.2(3) . .
C29 C24 C25 C21 -173.3(3) . .
Os1 C24 C25 C21 64.0(2) . .
C23 C24 C25 C30 174.4(3) . .
C29 C24 C25 C30 -1.2(5) . .
Os1 C24 C25 C30 -123.8(3) . .
C23 C24 C25 Os1 -61.8(2) . .
C29 C24 C25 Os1 122.6(3) . .
C22 Os1 C25 C21 -37.83(19) . .
C24 Os1 C25 C21 -116.5(3) . .
C23 Os1 C25 C21 -80.2(2) . .
Ru1 Os1 C25 C21 171.76(14) . .
Ru2 Os1 C25 C21 78.7(2) . .
C21 Os1 C25 C24 116.5(3) . .
C22 Os1 C25 C24 78.6(2) . .
C23 Os1 C25 C24 36.30(19) . .
Ru1 Os1 C25 C24 -71.8(2) . .
Ru2 Os1 C25 C24 -164.80(14) . .
C21 Os1 C25 C30 -121.2(4) . .
C22 Os1 C25 C30 -159.0(3) . .
C24 Os1 C25 C30 122.3(4) . .
C23 Os1 C25 C30 158.6(3) . .
Ru1 Os1 C25 C30 50.6(3) . .
Ru2 Os1 C25 C30 -42.5(3) . .
C21 C25 C30 C31 83.9(5) . .
C24 C25 C30 C31 -87.0(4) . .
Os1 C25 C30 C31 177.1(3) . .
C38 B1 C32 C33 158.2(3) 2_666 .
C50 B1 C32 C33 -81.4(4) 1_556 .
C44 B1 C32 C33 35.3(4) 2_666 .
C38 B1 C32 C37 -26.2(4) 2_666 .
C50 B1 C32 C37 94.2(4) 1_556 .
C44 B1 C32 C37 -149.1(3) 2_666 .
C37 C32 C33 C34 0.1(5) . 2_756
B1 C32 C33 C34 176.0(3) . 2_756
C33 C34 C35 C36 1.1(6) 2_756 2_756
C35 C36 C37 C32 -0.4(5) 2_756 .
C33 C32 C37 C36 -0.2(5) . .
B1 C32 C37 C36 -176.1(3) . .
C38 C39 C40 C41 1.5(5) 1_545 .
C39 C40 C41 C42 0.3(5) . .
C40 C41 C42 C43 -1.7(5) . .
C41 C42 C43 C38 1.4(5) . 1_545
C49 C44 C45 C46 -1.4(6) . .
B1 C44 C45 C46 175.7(4) 2_666 .
C44 C45 C46 C47 0.9(7) . .
C45 C46 C47 C48 0.2(8) . 1_455
C45 C44 C49 C48 0.9(7) . 1_455
B1 C44 C49 C48 -176.4(5) 2_666 1_455
C55 C50 C51 C52 3.4(7) 2_755 .
B1 C50 C51 C52 -176.4(5) 1_554 .
C50 C51 C52 C53 -1.4(9) . .
C51 C52 C53 C54 -1.3(9) . 2_755
C53 C54 C55 C50 -0.3(8) 2_755 2_755
C59 O1 C56 C58 81.6(17) 1_655 .
C59 O1 C56 O2 38.2(17) 1_655 .
O1 C56 O2 C58 79.9(16) . .
C59 C56 O2 C58 99.1(15) 1_655 .
O1 C56 O2 C57 -23.1(13) . 1_655
C58 C56 O2 C57 -102.9(17) . 1_655
C59 C56 O2 C57 -3.8(10) 1_655 1_655
C57 O2 C58 C56 82.6(13) 1_655 .
O1 C56 C58 O2 -106.5(14) . .
C59 C56 C58 O2 -75.4(13) 1_655 .
O2 C57 C59 O1 21(2) 1_455 1_455
O2 C57 C59 C56 -4.9(13) 1_455 1_455
